data_7102712
loop_
_publ_author_name
'Hausmann, Julia'
'Brooker, Sally'

_publ_section_title
;
 Control of molecular architecture by use of the appropriate ligand
 isomer: a mononuclear "corner-type" versus a tetranuclear [2 x 2]
 grid-type cobalt(III) complex.
;
_journal_issue 13
_journal_name_full 'Chemical communications (Cambridge, England)'
_journal_page_first 1530
_journal_page_last 1531
_journal_paper_doi 10.1039/b403905j
_journal_year 2004
_chemical_formula_sum 'C44 H52 B3 Co F12 N12 O6'
_chemical_formula_weight 1164.34
_chemical_name_systematic
;
?
;
_space_group_IT_number 14
_symmetry_cell_setting monoclinic
_symmetry_space_group_name_Hall '-P 2ybc'
_symmetry_space_group_name_H-M 'P 1 21/c 1'
_atom_sites_solution_hydrogens geom
_atom_sites_solution_primary direct
_atom_sites_solution_secondary difmap
_audit_creation_method SHELXL-97
_cell_angle_alpha 90.00
_cell_angle_beta 100.4370(10)
_cell_angle_gamma 90.00
_cell_formula_units_Z 4
_cell_length_a 11.6949(8)
_cell_length_b 19.2367(14)
_cell_length_c 22.1692(16)
_cell_measurement_temperature 163(2)
_cell_volume 4904.9(6)
_computing_structure_refinement 'SHELXL-97 (Sheldrick, 1997)'
_computing_structure_solution 'SHELXS-97 (Sheldrick, 1990)'
_diffrn_ambient_temperature 163(2)
_diffrn_measured_fraction_theta_full 0.994
_diffrn_measured_fraction_theta_max 0.994
_diffrn_measurement_device_type 'Bruker SMART area detector'
_diffrn_radiation_monochromator graphite
_diffrn_radiation_source 'fine-focus sealed tube'
_diffrn_radiation_type MoK\a
_diffrn_radiation_wavelength 0.71073
_diffrn_reflns_av_R_equivalents 0.0336
_diffrn_reflns_av_sigmaI/netI 0.0240
_diffrn_reflns_limit_h_max 10
_diffrn_reflns_limit_h_min -14
_diffrn_reflns_limit_k_max 24
_diffrn_reflns_limit_k_min -24
_diffrn_reflns_limit_l_max 27
_diffrn_reflns_limit_l_min -27
_diffrn_reflns_number 60533
_diffrn_reflns_theta_full 26.45
_diffrn_reflns_theta_max 26.45
_diffrn_reflns_theta_min 1.87
_exptl_absorpt_coefficient_mu 0.458
_exptl_absorpt_correction_T_max 1.00
_exptl_absorpt_correction_T_min 0.83
_exptl_absorpt_correction_type 'Semi-empirical (SADABS)'
_exptl_crystal_colour red
_exptl_crystal_density_diffrn 1.577
_exptl_crystal_density_method 'not measured'
_exptl_crystal_description block
_exptl_crystal_F_000 2392
_exptl_crystal_size_max 0.60
_exptl_crystal_size_mid 0.45
_exptl_crystal_size_min 0.40
_refine_diff_density_max 0.887
_refine_diff_density_min -0.644
_refine_diff_density_rms 0.062
_refine_ls_extinction_method none
_refine_ls_goodness_of_fit_ref 1.040
_refine_ls_hydrogen_treatment mixed
_refine_ls_matrix_type full
_refine_ls_number_parameters 762
_refine_ls_number_reflns 10050
_refine_ls_number_restraints 2
_refine_ls_restrained_S_all 1.045
_refine_ls_R_factor_all 0.0621
_refine_ls_R_factor_gt 0.0475
_refine_ls_shift/su_max 0.002
_refine_ls_shift/su_mean 0.000
_refine_ls_structure_factor_coef Fsqd
_refine_ls_weighting_details 'calc w=1/[\s^2^(Fo^2^)+(0.0543P)^2^+6.7384P] where P=(Fo^2^+2Fc^2^)/3'
_refine_ls_weighting_scheme calc
_refine_ls_wR_factor_gt 0.1158
_refine_ls_wR_factor_ref 0.1243
_reflns_number_gt 8182
_reflns_number_total 10050
_reflns_threshold_expression >2sigma(I)
_cod_data_source_file b403905j.txt
_cod_data_source_block coh2l6
_cod_depositor_comments
;
The following automatic conversions were performed:
'_symmetry_cell_setting' value 'Monoclinic' changed to 'monoclinic'
according to '/home/saulius/struct/CIF-dictionaries/cif_core.dic'
dictionary named 'cif_core.dic' version 2.4.1 from 2010-06-29.

Automatic conversion script
Id: cif_fix_enum 1527 2010-12-29 10:47:43Z saulius 
;
_cod_original_sg_symbol_H-M P2(1)/c
_cod_database_code 7102712

loop_
_symmetry_equiv_pos_as_xyz
'x, y, z'
'-x, y+1/2, -z+1/2'
'-x, -y, -z'
'x, -y-1/2, z-1/2'

loop_
_atom_site_label
_atom_site_type_symbol
_atom_site_fract_x
_atom_site_fract_y
_atom_site_fract_z
_atom_site_U_iso_or_equiv
_atom_site_adp_type
_atom_site_occupancy
_atom_site_symmetry_multiplicity
_atom_site_calc_flag
_atom_site_refinement_flags
_atom_site_disorder_assembly
_atom_site_disorder_group
Co1 Co 0.67165(3) 0.739755(16) 0.804502(14) 0.01729(9) Uani 1 1 d . . .
N1 N 0.76814(16) 0.81179(10) 0.77667(9) 0.0196(4) Uani 1 1 d . . .
N2 N 0.78144(17) 0.75103(10) 0.87976(9) 0.0214(4) Uani 1 1 d . . .
N3 N 0.58318(17) 0.67245(11) 0.84590(9) 0.0225(4) Uani 1 1 d . . .
N4 N 0.90771(19) 0.92266(11) 0.75561(10) 0.0277(5) Uani 1 1 d . . .
N5 N 1.0943(2) 0.92583(12) 0.87629(10) 0.0294(5) Uani 1 1 d . . .
H5N H 1.123(3) 0.8930(17) 0.8583(15) 0.035 Uiso 1 1 d . . .
N6 N 1.1485(2) 0.80287(13) 0.97345(10) 0.0308(5) Uani 1 1 d . . .
H6N H 1.073(3) 0.8122(16) 0.9596(14) 0.037 Uiso 1 1 d . . .
O1 O 0.92277(15) 0.82513(10) 0.92940(8) 0.0289(4) Uani 1 1 d . . .
O2 O 0.93401(18) 0.98545(11) 0.88961(10) 0.0427(5) Uani 1 1 d . . .
C1 C 0.7660(2) 0.83529(13) 0.72023(11) 0.0232(5) Uani 1 1 d . . .
H1 H 0.7155 0.8146 0.6867 0.028 Uiso 1 1 calc R . .
C2 C 0.8380(2) 0.89047(14) 0.71006(12) 0.0267(5) Uani 1 1 d . . .
H2 H 0.8370 0.9055 0.6692 0.032 Uiso 1 1 calc R . .
C3 C 0.9085(2) 0.89867(13) 0.81237(11) 0.0249(5) Uani 1 1 d . . .
C4 C 0.8414(2) 0.84226(12) 0.82349(11) 0.0206(5) Uani 1 1 d . . .
C5 C 0.8506(2) 0.80584(13) 0.88373(11) 0.0218(5) Uani 1 1 d . . .
C6 C 0.7993(2) 0.70313(14) 0.93169(12) 0.0288(6) Uani 1 1 d . . .
H6A H 0.7531 0.7188 0.9624 0.035 Uiso 1 1 calc R . .
H6B H 0.8824 0.7034 0.9514 0.035 Uiso 1 1 calc R . .
C7 C 0.7633(2) 0.62958(14) 0.91111(12) 0.0290(6) Uani 1 1 d . . .
H7A H 0.8052 0.6151 0.8782 0.035 Uiso 1 1 calc R . .
H7B H 0.7847 0.5971 0.9460 0.035 Uiso 1 1 calc R . .
C8 C 0.6349(2) 0.62601(13) 0.88799(12) 0.0256(5) Uani 1 1 d . . .
C9 C 0.5682(2) 0.57815(15) 0.91379(14) 0.0355(6) Uani 1 1 d . . .
H9 H 0.6056 0.5441 0.9416 0.043 Uiso 1 1 calc R . .
C10 C 0.4490(3) 0.57974(16) 0.89942(15) 0.0406(7) Uani 1 1 d . . .
H10 H 0.4036 0.5470 0.9169 0.049 Uiso 1 1 calc R . .
C11 C 0.3963(2) 0.62971(15) 0.85918(13) 0.0333(6) Uani 1 1 d . . .
H11 H 0.3140 0.6335 0.8499 0.040 Uiso 1 1 calc R . .
C12 C 0.4653(2) 0.67398(13) 0.83266(12) 0.0254(5) Uani 1 1 d . . .
H12 H 0.4287 0.7072 0.8037 0.031 Uiso 1 1 calc R . .
C13 C 0.9807(2) 0.93976(14) 0.86420(12) 0.0294(6) Uani 1 1 d . . .
C14 C 1.1714(3) 0.96100(16) 0.92608(13) 0.0358(7) Uani 1 1 d . . .
H14A H 1.1487 1.0105 0.9268 0.043 Uiso 1 1 calc R . .
H14B H 1.2520 0.9590 0.9183 0.043 Uiso 1 1 calc R . .
C15 C 1.1674(3) 0.92820(16) 0.98919(13) 0.0396(7) Uani 1 1 d . . .
H15A H 1.2112 0.9580 1.0219 0.047 Uiso 1 1 calc R . .
H15B H 1.0858 0.9260 0.9953 0.047 Uiso 1 1 calc R . .
C16 C 1.2180(2) 0.85700(16) 0.99439(12) 0.0343(6) Uani 1 1 d . . .
C17 C 1.3337(3) 0.8420(2) 1.01777(15) 0.0479(8) Uani 1 1 d . . .
H17 H 1.3858 0.8783 1.0333 0.057 Uiso 1 1 calc R . .
C18 C 1.3729(3) 0.7746(2) 1.01848(17) 0.0557(9) Uani 1 1 d . . .
H18 H 1.4521 0.7647 1.0347 0.067 Uiso 1 1 calc R . .
C19 C 1.2986(3) 0.7210(2) 0.99597(15) 0.0472(8) Uani 1 1 d . . .
H19 H 1.3258 0.6744 0.9962 0.057 Uiso 1 1 calc R . .
C20 C 1.1849(3) 0.73674(16) 0.97338(12) 0.0359(6) Uani 1 1 d . . .
H20 H 1.1318 0.7009 0.9577 0.043 Uiso 1 1 calc R . .
N7 N 0.57210(17) 0.81668(10) 0.82297(9) 0.0202(4) Uani 1 1 d . . .
N8 N 0.56015(16) 0.73941(10) 0.72873(9) 0.0195(4) Uani 1 1 d . . .
N9 N 0.76596(17) 0.66765(10) 0.77270(9) 0.0207(4) Uani 1 1 d . . .
N10 N 0.42940(19) 0.93119(12) 0.82995(10) 0.0297(5) Uani 1 1 d . . .
N11 N 0.23446(19) 0.91414(12) 0.71433(10) 0.0257(5) Uani 1 1 d . . .
H11N H 0.210(3) 0.8876(16) 0.7381(14) 0.031 Uiso 1 1 d . . .
N12 N 0.1783(2) 0.77963(14) 0.62847(11) 0.0357(6) Uani 1 1 d . . .
H12N H 0.252(3) 0.7888(18) 0.6435(15) 0.043 Uiso 1 1 d . . .
O3 O 0.40896(15) 0.80168(9) 0.67222(8) 0.0264(4) Uani 1 1 d . . .
O4 O 0.39202(16) 0.96627(10) 0.68844(9) 0.0335(4) Uani 1 1 d . . .
C21 C 0.5779(2) 0.85166(14) 0.87549(11) 0.0256(5) Uani 1 1 d . . .
H21 H 0.6318 0.8378 0.9108 0.031 Uiso 1 1 calc R . .
C22 C 0.5053(2) 0.90832(14) 0.87847(12) 0.0303(6) Uani 1 1 d . . .
H22 H 0.5097 0.9318 0.9165 0.036 Uiso 1 1 calc R . .
C23 C 0.4252(2) 0.89581(13) 0.77765(11) 0.0237(5) Uani 1 1 d . . .
C24 C 0.4938(2) 0.83762(12) 0.77360(11) 0.0208(5) Uani 1 1 d . . .
C25 C 0.4850(2) 0.79132(12) 0.71901(11) 0.0201(5) Uani 1 1 d . . .
C26 C 0.5495(2) 0.68520(13) 0.68176(11) 0.0250(5) Uani 1 1 d . . .
H26A H 0.5967 0.6979 0.6506 0.030 Uiso 1 1 calc R . .
H26B H 0.4674 0.6813 0.6610 0.030 Uiso 1 1 calc R . .
C27 C 0.5906(2) 0.61573(13) 0.71030(12) 0.0246(5) Uani 1 1 d . . .
H27A H 0.5486 0.6054 0.7442 0.029 Uiso 1 1 calc R . .
H27B H 0.5720 0.5786 0.6791 0.029 Uiso 1 1 calc R . .
C28 C 0.7188(2) 0.61594(12) 0.73451(11) 0.0211(5) Uani 1 1 d . . .
C29 C 0.7890(2) 0.56551(13) 0.71537(12) 0.0267(5) Uani 1 1 d . . .
H29 H 0.7547 0.5296 0.6887 0.032 Uiso 1 1 calc R . .
C30 C 0.9077(2) 0.56687(15) 0.73450(13) 0.0332(6) Uani 1 1 d . . .
H30 H 0.9554 0.5316 0.7221 0.040 Uiso 1 1 calc R . .
C31 C 0.9558(2) 0.62039(14) 0.77190(13) 0.0298(6) Uani 1 1 d . . .
H31 H 1.0376 0.6233 0.7851 0.036 Uiso 1 1 calc R . .
C32 C 0.8836(2) 0.66950(13) 0.78975(12) 0.0249(5) Uani 1 1 d . . .
H32 H 0.9175 0.7066 0.8152 0.030 Uiso 1 1 calc R . .
C33 C 0.3480(2) 0.92760(13) 0.72168(11) 0.0245(5) Uani 1 1 d . . .
C34 C 0.1525(2) 0.94320(15) 0.66283(12) 0.0322(6) Uani 1 1 d . . .
H34A H 0.1732 0.9923 0.6569 0.039 Uiso 1 1 calc R . .
H34B H 0.0733 0.9423 0.6727 0.039 Uiso 1 1 calc R . .
C35 C 0.1523(3) 0.90289(17) 0.60287(13) 0.0379(7) Uani 1 1 d . . .
H35A H 0.1048 0.9285 0.5685 0.046 Uiso 1 1 calc R . .
H35B H 0.2328 0.9003 0.5949 0.046 Uiso 1 1 calc R . .
C36 C 0.1052(2) 0.83094(17) 0.60499(12) 0.0349(7) Uani 1 1 d . . .
C37 C -0.0104(3) 0.8136(2) 0.58462(14) 0.0438(8) Uani 1 1 d . . .
H37 H -0.0645 0.8486 0.5681 0.053 Uiso 1 1 calc R . .
C38 C -0.0470(3) 0.7459(2) 0.58830(15) 0.0510(9) Uani 1 1 d . . .
H38 H -0.1264 0.7343 0.5745 0.061 Uiso 1 1 calc R . .
C39 C 0.0318(3) 0.6948(2) 0.61213(15) 0.0487(8) Uani 1 1 d . . .
H39 H 0.0074 0.6479 0.6143 0.058 Uiso 1 1 calc R . .
C40 C 0.1453(3) 0.71307(18) 0.63244(14) 0.0428(7) Uani 1 1 d . . .
H40 H 0.2005 0.6789 0.6493 0.051 Uiso 1 1 calc R . .
B1 B 0.6735(3) 0.61845(18) 0.53987(15) 0.0365(7) Uani 1 1 d . . .
F11 F 0.6323(2) 0.68332(11) 0.51643(9) 0.0643(6) Uani 1 1 d . . .
F12 F 0.70767(19) 0.58097(11) 0.49335(8) 0.0570(6) Uani 1 1 d . . .
F13 F 0.76409(19) 0.62820(11) 0.58782(9) 0.0601(6) Uani 1 1 d . . .
F14 F 0.58570(18) 0.58381(13) 0.56093(11) 0.0677(6) Uani 1 1 d . . .
B2 B 1.1666(3) 0.77041(19) 0.80050(17) 0.0414(8) Uani 1 1 d . . .
F21 F 1.2449(2) 0.81857(13) 0.83151(14) 0.0830(8) Uani 1 1 d . . .
F22 F 1.2245(2) 0.72732(14) 0.76856(10) 0.0772(8) Uani 1 1 d . . .
F23 F 1.1163(2) 0.73571(14) 0.84202(9) 0.0802(9) Uani 1 1 d . . .
F24 F 1.0828(2) 0.80604(13) 0.75984(13) 0.0787(8) Uani 1 1 d . . .
B3 B 0.1465(4) 0.5328(2) 0.93151(19) 0.0481(9) Uani 1 1 d . . .
F31 F 0.2366(11) 0.5588(8) 0.9698(6) 0.107(4) Uani 0.55 1 d P A 1
F32 F 0.1719(11) 0.5296(6) 0.8741(5) 0.091(4) Uani 0.55 1 d P A 1
F33 F 0.1193(11) 0.4704(6) 0.9508(6) 0.120(5) Uani 0.55 1 d P A 1
F34 F 0.0497(14) 0.5746(7) 0.9338(8) 0.110(5) Uani 0.55 1 d P A 1
F35 F 0.1794(8) 0.5439(7) 0.8746(5) 0.076(4) Uani 0.45 1 d P A 2
F36 F 0.2476(14) 0.5348(8) 0.9783(6) 0.061(3) Uani 0.45 1 d P A 2
F37 F 0.0734(16) 0.5825(6) 0.9403(8) 0.075(4) Uani 0.45 1 d P A 2
F38 F 0.1014(10) 0.4656(7) 0.9294(6) 0.068(3) Uani 0.45 1 d P A 2
O50 O 0.7284(4) 1.06485(19) 0.85434(16) 0.1000(13) Uani 1 1 d . . .
H50 H 0.7917 1.0413 0.8649 0.120 Uiso 1 1 d . . .
C50 C 0.7318(6) 1.0623(3) 0.7933(4) 0.122(3) Uani 1 1 d . . .
H50A H 0.8137 1.0562 0.7884 0.147 Uiso 1 1 calc R . .
H50B H 0.7050 1.1076 0.7748 0.147 Uiso 1 1 calc R . .
C51 C 0.6490(4) 0.9970(2) 0.7524(4) 0.142(3) Uani 1 1 d . . .
H51A H 0.6568 0.9994 0.7092 0.170 Uiso 1 1 calc R . .
H51B H 0.5672 1.0031 0.7558 0.170 Uiso 1 1 calc R . .
H51C H 0.6764 0.9516 0.7693 0.170 Uiso 1 1 calc R . .
O60 O 0.6835(6) 0.8035(4) 0.5827(3) 0.078(2) Uani 0.45 1 d PD B 1
H60 H 0.6941 0.7720 0.5581 0.094 Uiso 0.45 1 calc PR B 1
O61 O 0.5829(4) 0.9172(2) 0.6388(2) 0.0526(11) Uani 0.55 1 d PD C 2
H61 H 0.5309 0.9357 0.6550 0.063 Uiso 0.55 1 calc PR C 2
C60 C 0.5341(4) 0.8941(2) 0.57900(17) 0.0675(11) Uani 1 1 d D . .
H66A H 0.5004 0.9281 0.5479 0.081 Uiso 0.45 1 calc PR C 1
H66B H 0.5700 0.9185 0.6165 0.081 Uiso 0.45 1 calc PR C 1
H66C H 0.4728 0.8632 0.5881 0.081 Uiso 0.45 1 calc PR C 1
H60A H 0.5108 0.9344 0.5518 0.081 Uiso 0.55 1 calc PR C 2
H60B H 0.4643 0.8653 0.5802 0.081 Uiso 0.55 1 calc PR C 2
C61 C 0.6274(5) 0.8507(2) 0.5546(2) 0.0778(13) Uani 1 1 d D B .
H65A H 0.5882 0.8304 0.5152 0.093 Uiso 0.45 1 calc PR D 1
H65B H 0.6849 0.8844 0.5444 0.093 Uiso 0.45 1 calc PR D 1
H61A H 0.5956 0.8339 0.5132 0.093 Uiso 0.55 1 calc PR D 2
H61B H 0.6498 0.8109 0.5818 0.093 Uiso 0.55 1 calc PR D 2
H61C H 0.6958 0.8797 0.5534 0.093 Uiso 0.55 1 calc PR D 2

loop_
_atom_site_aniso_label
_atom_site_aniso_U_11
_atom_site_aniso_U_22
_atom_site_aniso_U_33
_atom_site_aniso_U_23
_atom_site_aniso_U_13
_atom_site_aniso_U_12
Co1 0.01332(15) 0.01835(16) 0.01946(16) -0.00132(12) 0.00099(11) -0.00127(12)
N1 0.0171(10) 0.0200(10) 0.0210(10) -0.0016(8) 0.0017(8) -0.0009(8)
N2 0.0179(10) 0.0245(11) 0.0209(10) 0.0006(8) 0.0009(8) -0.0011(8)
N3 0.0197(10) 0.0234(10) 0.0247(10) -0.0005(8) 0.0046(8) -0.0027(8)
N4 0.0250(11) 0.0282(11) 0.0296(11) 0.0015(9) 0.0040(9) -0.0059(9)
N5 0.0281(12) 0.0309(12) 0.0280(12) -0.0042(9) 0.0020(9) -0.0105(10)
N6 0.0229(11) 0.0445(14) 0.0226(11) 0.0000(10) -0.0021(9) -0.0059(10)
O1 0.0216(9) 0.0400(11) 0.0232(9) -0.0039(8) -0.0011(7) -0.0083(8)
O2 0.0380(12) 0.0427(12) 0.0472(13) -0.0201(10) 0.0069(9) -0.0062(10)
C1 0.0204(12) 0.0274(13) 0.0212(12) -0.0003(10) 0.0020(9) -0.0004(10)
C2 0.0243(13) 0.0306(14) 0.0250(13) 0.0042(10) 0.0035(10) -0.0019(10)
C3 0.0224(12) 0.0262(13) 0.0261(13) -0.0025(10) 0.0044(10) -0.0035(10)
C4 0.0159(11) 0.0230(12) 0.0226(12) -0.0026(9) 0.0027(9) -0.0011(9)
C5 0.0157(11) 0.0268(13) 0.0223(12) -0.0024(10) 0.0015(9) -0.0010(9)
C6 0.0250(13) 0.0342(15) 0.0252(13) 0.0066(11) -0.0008(10) -0.0035(11)
C7 0.0241(13) 0.0298(14) 0.0322(14) 0.0088(11) 0.0023(11) 0.0011(10)
C8 0.0238(13) 0.0240(12) 0.0292(13) 0.0021(10) 0.0057(10) -0.0007(10)
C9 0.0312(15) 0.0326(15) 0.0429(16) 0.0112(12) 0.0073(12) -0.0016(12)
C10 0.0341(16) 0.0394(17) 0.0508(18) 0.0096(14) 0.0142(14) -0.0070(13)
C11 0.0205(13) 0.0359(15) 0.0442(16) 0.0009(12) 0.0080(11) -0.0038(11)
C12 0.0205(12) 0.0252(13) 0.0309(13) -0.0004(10) 0.0053(10) -0.0020(10)
C13 0.0292(14) 0.0298(14) 0.0295(14) -0.0035(11) 0.0065(11) -0.0110(11)
C14 0.0313(15) 0.0372(16) 0.0356(15) -0.0033(12) -0.0031(12) -0.0155(12)
C15 0.0419(17) 0.0460(18) 0.0287(14) -0.0076(13) 0.0008(12) -0.0127(14)
C16 0.0302(14) 0.0503(18) 0.0214(13) -0.0015(12) 0.0016(11) -0.0101(13)
C17 0.0298(16) 0.067(2) 0.0424(18) -0.0002(16) -0.0051(13) -0.0152(15)
C18 0.0285(16) 0.078(3) 0.057(2) 0.0062(19) -0.0009(15) 0.0040(17)
C19 0.0427(18) 0.059(2) 0.0390(17) 0.0039(15) 0.0048(14) 0.0097(16)
C20 0.0363(16) 0.0452(17) 0.0252(13) 0.0022(12) 0.0028(11) -0.0031(13)
N7 0.0169(10) 0.0224(10) 0.0208(10) -0.0018(8) 0.0021(8) -0.0007(8)
N8 0.0172(9) 0.0191(9) 0.0210(10) -0.0032(8) 0.0000(7) -0.0012(8)
N9 0.0178(10) 0.0201(10) 0.0241(10) -0.0003(8) 0.0034(8) 0.0002(8)
N10 0.0270(12) 0.0304(12) 0.0303(12) -0.0052(9) 0.0013(9) 0.0051(9)
N11 0.0236(11) 0.0270(11) 0.0251(11) 0.0000(9) 0.0008(9) 0.0032(9)
N12 0.0228(12) 0.0568(17) 0.0253(12) -0.0082(11) -0.0015(9) -0.0038(11)
O3 0.0220(9) 0.0292(10) 0.0250(9) -0.0037(7) -0.0034(7) 0.0034(7)
O4 0.0279(10) 0.0354(11) 0.0369(11) 0.0077(9) 0.0047(8) 0.0041(8)
C21 0.0230(12) 0.0319(14) 0.0207(12) -0.0034(10) 0.0009(10) 0.0011(10)
C22 0.0286(14) 0.0344(15) 0.0266(13) -0.0085(11) 0.0014(11) 0.0050(11)
C23 0.0208(12) 0.0233(12) 0.0269(13) -0.0030(10) 0.0043(10) -0.0008(10)
C24 0.0165(11) 0.0224(12) 0.0226(12) 0.0000(9) 0.0013(9) -0.0020(9)
C25 0.0160(11) 0.0213(12) 0.0225(12) -0.0005(9) 0.0023(9) -0.0025(9)
C26 0.0243(13) 0.0234(12) 0.0240(12) -0.0064(10) -0.0039(10) 0.0029(10)
C27 0.0246(13) 0.0203(12) 0.0274(13) -0.0056(10) 0.0009(10) -0.0014(10)
C28 0.0236(12) 0.0174(11) 0.0222(11) 0.0027(9) 0.0035(9) -0.0010(9)
C29 0.0310(14) 0.0195(12) 0.0292(13) -0.0025(10) 0.0040(11) 0.0010(10)
C30 0.0301(14) 0.0299(14) 0.0409(16) -0.0048(12) 0.0097(12) 0.0081(11)
C31 0.0197(12) 0.0309(14) 0.0393(15) -0.0002(12) 0.0065(11) 0.0022(10)
C32 0.0192(12) 0.0252(13) 0.0301(13) -0.0010(10) 0.0035(10) -0.0004(10)
C33 0.0266(13) 0.0209(12) 0.0254(12) -0.0039(10) 0.0029(10) 0.0056(10)
C34 0.0254(14) 0.0384(15) 0.0307(14) 0.0032(12) -0.0006(11) 0.0057(12)
C35 0.0285(14) 0.059(2) 0.0250(14) 0.0035(13) 0.0017(11) 0.0013(13)
C36 0.0251(14) 0.0604(19) 0.0184(12) -0.0088(12) 0.0019(10) -0.0025(13)
C37 0.0244(14) 0.071(2) 0.0338(15) -0.0139(15) -0.0010(12) -0.0004(14)
C38 0.0280(16) 0.079(3) 0.0440(18) -0.0193(17) 0.0021(13) -0.0132(16)
C39 0.0452(19) 0.060(2) 0.0393(17) -0.0136(15) 0.0045(14) -0.0155(16)
C40 0.0402(17) 0.055(2) 0.0314(15) -0.0116(14) 0.0020(13) -0.0033(15)
B1 0.0398(19) 0.0399(18) 0.0279(16) 0.0051(14) 0.0013(13) 0.0113(15)
F11 0.0974(17) 0.0493(12) 0.0439(11) 0.0079(9) 0.0070(11) 0.0379(12)
F12 0.0758(14) 0.0604(13) 0.0338(10) 0.0055(9) 0.0074(9) 0.0391(11)
F13 0.0672(14) 0.0543(12) 0.0479(11) 0.0070(9) -0.0185(10) -0.0110(10)
F14 0.0452(12) 0.0886(17) 0.0687(14) 0.0152(12) 0.0089(10) -0.0001(11)
B2 0.049(2) 0.0349(18) 0.047(2) 0.0002(15) 0.0245(17) 0.0003(16)
F21 0.0692(15) 0.0652(15) 0.126(2) -0.0333(15) 0.0482(15) -0.0402(12)
F22 0.0741(15) 0.1047(19) 0.0455(12) -0.0206(12) -0.0089(10) 0.0575(14)
F23 0.0834(16) 0.121(2) 0.0324(10) 0.0072(11) 0.0009(10) -0.0725(16)
F24 0.0558(14) 0.0706(15) 0.117(2) 0.0394(14) 0.0368(14) 0.0344(12)
B3 0.044(2) 0.049(2) 0.051(2) -0.0011(18) 0.0072(17) -0.0184(18)
F31 0.073(7) 0.178(13) 0.081(8) -0.070(7) 0.039(6) -0.071(7)
F32 0.153(9) 0.066(4) 0.051(5) -0.026(3) 0.009(5) -0.003(4)
F33 0.109(7) 0.062(6) 0.179(12) 0.055(7) -0.001(7) -0.018(4)
F34 0.067(5) 0.132(10) 0.140(11) 0.017(7) 0.040(6) 0.028(6)
F35 0.045(4) 0.130(9) 0.051(6) 0.030(5) 0.003(3) -0.044(5)
F36 0.047(4) 0.099(7) 0.034(3) 0.009(4) 0.000(3) 0.004(5)
F37 0.108(11) 0.032(3) 0.079(6) -0.007(3) 0.001(6) 0.007(4)
F38 0.054(4) 0.058(5) 0.096(6) -0.020(5) 0.025(5) -0.030(4)
O50 0.159(4) 0.087(2) 0.0593(19) 0.0060(17) 0.034(2) 0.060(2)
C50 0.106(5) 0.069(4) 0.171(7) 0.019(4) -0.029(5) 0.008(3)
C51 0.050(3) 0.061(3) 0.333(10) 0.093(5) 0.082(4) 0.033(2)
O60 0.071(4) 0.110(6) 0.044(3) -0.027(3) -0.014(3) 0.043(4)
O61 0.048(3) 0.055(3) 0.054(3) -0.005(2) 0.008(2) 0.003(2)
C60 0.103(3) 0.054(2) 0.041(2) -0.0101(17) 0.000(2) -0.009(2)
C61 0.104(4) 0.067(3) 0.063(3) 0.006(2) 0.018(3) 0.005(3)

loop_
_atom_type_symbol
_atom_type_description
_atom_type_scat_dispersion_real
_atom_type_scat_dispersion_imag
_atom_type_scat_source
C C 0.0033 0.0016 'International Tables Vol C Tables 4.2.6.8 and 6.1.1.4'
H H 0.0000 0.0000 'International Tables Vol C Tables 4.2.6.8 and 6.1.1.4'
B B 0.0013 0.0007 'International Tables Vol C Tables 4.2.6.8 and 6.1.1.4'
N N 0.0061 0.0033 'International Tables Vol C Tables 4.2.6.8 and 6.1.1.4'
O O 0.0106 0.0060 'International Tables Vol C Tables 4.2.6.8 and 6.1.1.4'
F F 0.0171 0.0103 'International Tables Vol C Tables 4.2.6.8 and 6.1.1.4'
Co Co 0.3494 0.9721 'International Tables Vol C Tables 4.2.6.8 and 6.1.1.4'

loop_
_geom_angle_atom_site_label_1
_geom_angle_atom_site_label_2
_geom_angle_atom_site_label_3
_geom_angle
_geom_angle_publ_flag
N2 Co1 N8 173.72(9) y
N2 Co1 N1 82.02(8) y
N8 Co1 N1 93.74(8) y
N2 Co1 N7 93.54(8) y
N8 Co1 N7 81.50(8) y
N1 Co1 N7 85.98(8) y
N2 Co1 N9 93.46(8) y
N8 Co1 N9 91.14(8) y
N1 Co1 N9 89.63(8) y
N7 Co1 N9 171.15(8) y
N2 Co1 N3 89.68(8) y
N8 Co1 N3 94.22(8) y
N1 Co1 N3 170.95(8) y
N7 Co1 N3 90.95(8) y
N9 Co1 N3 94.50(8) y
C1 N1 C4 118.5(2) ?
C1 N1 Co1 128.73(17) ?
C4 N1 Co1 112.69(16) ?
C5 N2 C6 116.9(2) ?
C5 N2 Co1 116.85(16) ?
C6 N2 Co1 126.18(16) ?
C8 N3 C12 118.3(2) ?
C8 N3 Co1 123.00(16) ?
C12 N3 Co1 118.73(17) ?
C2 N4 C3 116.9(2) ?
C13 N5 C14 121.0(2) ?
C20 N6 C16 124.1(3) ?
N1 C1 C2 120.1(2) ?
N4 C2 C1 122.4(2) ?
N4 C3 C4 121.9(2) ?
N4 C3 C13 116.1(2) ?
C4 C3 C13 121.8(2) ?
N1 C4 C3 120.1(2) ?
N1 C4 C5 114.6(2) ?
C3 C4 C5 125.0(2) ?
O1 C5 N2 127.2(2) ?
O1 C5 C4 120.9(2) ?
N2 C5 C4 111.7(2) ?
N2 C6 C7 111.0(2) ?
C8 C7 C6 110.5(2) ?
N3 C8 C9 120.4(2) ?
N3 C8 C7 120.1(2) ?
C9 C8 C7 119.4(2) ?
C10 C9 C8 120.7(3) ?
C9 C10 C11 118.8(3) ?
C12 C11 C10 118.7(3) ?
N3 C12 C11 123.1(2) ?
O2 C13 N5 124.2(2) ?
O2 C13 C3 119.2(2) ?
N5 C13 C3 116.4(2) ?
N5 C14 C15 112.4(2) ?
C16 C15 C14 111.7(3) ?
N6 C16 C17 116.9(3) ?
N6 C16 C15 118.5(3) ?
C17 C16 C15 124.6(3) ?
C18 C17 C16 120.1(3) ?
C17 C18 C19 120.9(3) ?
C20 C19 C18 118.2(3) ?
N6 C20 C19 119.8(3) ?
C21 N7 C24 118.3(2) ?
C21 N7 Co1 128.35(17) ?
C24 N7 Co1 113.19(16) ?
C25 N8 C26 117.02(19) ?
C25 N8 Co1 117.61(16) ?
C26 N8 Co1 125.34(15) ?
C28 N9 C32 118.0(2) ?
C28 N9 Co1 123.11(16) ?
C32 N9 Co1 118.93(16) ?
C23 N10 C22 116.4(2) ?
C33 N11 C34 121.2(2) ?
C40 N12 C36 123.6(3) ?
N7 C21 C22 120.1(2) ?
N10 C22 C21 122.8(2) ?
N10 C23 C24 122.4(2) ?
N10 C23 C33 115.1(2) ?
C24 C23 C33 122.3(2) ?
N7 C24 C23 120.1(2) ?
N7 C24 C25 114.5(2) ?
C23 C24 C25 125.3(2) ?
O3 C25 N8 127.3(2) ?
O3 C25 C24 120.7(2) ?
N8 C25 C24 111.9(2) ?
N8 C26 C27 110.5(2) ?
C28 C27 C26 111.6(2) ?
N9 C28 C29 120.5(2) ?
N9 C28 C27 119.5(2) ?
C29 C28 C27 119.9(2) ?
C30 C29 C28 120.8(2) ?
C29 C30 C31 118.7(2) ?
C32 C31 C30 118.8(2) ?
N9 C32 C31 123.1(2) ?
O4 C33 N11 124.2(2) ?
O4 C33 C23 118.8(2) ?
N11 C33 C23 116.8(2) ?
N11 C34 C35 112.4(2) ?
C36 C35 C34 112.5(2) ?
N12 C36 C37 117.6(3) ?
N12 C36 C35 118.6(2) ?
C37 C36 C35 123.8(3) ?
C38 C37 C36 120.2(3) ?
C37 C38 C39 120.0(3) ?
C40 C39 C38 118.9(3) ?
N12 C40 C39 119.7(3) ?
F13 B1 F14 108.8(3) ?
F13 B1 F12 111.3(3) ?
F14 B1 F12 109.7(3) ?
F13 B1 F11 109.3(3) ?
F14 B1 F11 109.3(3) ?
F12 B1 F11 108.4(2) ?
F22 B2 F23 112.0(3) ?
F22 B2 F24 109.0(3) ?
F23 B2 F24 110.0(3) ?
F22 B2 F21 108.7(3) ?
F23 B2 F21 108.7(3) ?
F24 B2 F21 108.4(3) ?
F37 B3 F31 95.3(10) ?
F37 B3 F33 113.9(10) ?
F31 B3 F33 110.0(8) ?
F37 B3 F32 115.4(10) ?
F31 B3 F32 109.5(8) ?
F33 B3 F32 111.4(8) ?
F37 B3 F38 115.1(9) ?
F31 B3 F38 128.5(9) ?
F33 B3 F38 20.6(10) ?
F32 B3 F38 94.1(7) ?
F37 B3 F34 13.4(12) ?
F31 B3 F34 108.3(10) ?
F33 B3 F34 105.4(10) ?
F32 B3 F34 112.1(10) ?
F38 B3 F34 103.4(9) ?
F37 B3 F35 108.3(10) ?
F31 B3 F35 101.8(8) ?
F33 B3 F35 123.2(9) ?
F32 B3 F35 11.9(9) ?
F38 B3 F35 106.0(8) ?
F34 B3 F35 107.6(10) ?
F37 B3 F36 110.3(10) ?
F31 B3 F36 20.8(10) ?
F33 B3 F36 90.3(8) ?
F32 B3 F36 112.9(9) ?
F38 B3 F36 108.0(9) ?
F34 B3 F36 121.9(10) ?
F35 B3 F36 108.9(8) ?
O50 C50 C51 115.5(6) ?
O61 C60 C61 107.8(4) ?
O60 C61 C60 124.8(5) ?

loop_
_geom_bond_atom_site_label_1
_geom_bond_atom_site_label_2
_geom_bond_distance
_geom_bond_publ_flag
Co1 N2 1.924(2) y
Co1 N8 1.9309(19) y
Co1 N1 1.956(2) y
Co1 N7 1.971(2) y
Co1 N9 1.980(2) y
Co1 N3 1.983(2) y
N1 C1 1.326(3) ?
N1 C4 1.354(3) ?
N2 C5 1.322(3) ?
N2 C6 1.460(3) ?
N3 C8 1.353(3) ?
N3 C12 1.356(3) ?
N4 C2 1.331(3) ?
N4 C3 1.339(3) ?
N5 C13 1.334(4) ?
N5 C14 1.459(3) ?
N6 C20 1.341(4) ?
N6 C16 1.351(4) ?
O1 C5 1.251(3) ?
O2 C13 1.224(3) ?
C1 C2 1.398(4) ?
C3 C4 1.388(3) ?
C3 C13 1.519(3) ?
C4 C5 1.494(3) ?
C6 C7 1.522(4) ?
C7 C8 1.498(4) ?
C8 C9 1.395(4) ?
C9 C10 1.373(4) ?
C10 C11 1.378(4) ?
C11 C12 1.376(4) ?
C14 C15 1.543(4) ?
C15 C16 1.488(4) ?
C16 C17 1.389(4) ?
C17 C18 1.374(5) ?
C18 C19 1.382(5) ?
C19 C20 1.368(4) ?
N7 C21 1.336(3) ?
N7 C24 1.355(3) ?
N8 C25 1.322(3) ?
N8 C26 1.463(3) ?
N9 C28 1.357(3) ?
N9 C32 1.360(3) ?
N10 C23 1.338(3) ?
N10 C22 1.339(3) ?
N11 C33 1.334(3) ?
N11 C34 1.462(3) ?
N12 C40 1.345(4) ?
N12 C36 1.347(4) ?
O3 C25 1.254(3) ?
O4 C33 1.224(3) ?
C21 C22 1.391(4) ?
C23 C24 1.389(3) ?
C23 C33 1.524(3) ?
C24 C25 1.491(3) ?
C26 C27 1.519(3) ?
C27 C28 1.498(3) ?
C28 C29 1.386(3) ?
C29 C30 1.376(4) ?
C30 C31 1.377(4) ?
C31 C32 1.372(4) ?
C34 C35 1.539(4) ?
C35 C36 1.494(4) ?
C36 C37 1.385(4) ?
C37 C38 1.379(5) ?
C38 C39 1.384(5) ?
C39 C40 1.368(4) ?
B1 F13 1.371(4) ?
B1 F14 1.374(4) ?
B1 F12 1.376(4) ?
B1 F11 1.403(4) ?
B2 F22 1.349(4) ?
B2 F23 1.355(4) ?
B2 F24 1.387(4) ?
B2 F21 1.393(4) ?
B3 F37 1.320(15) ?
B3 F31 1.325(14) ?
B3 F33 1.332(12) ?
B3 F32 1.360(11) ?
B3 F38 1.394(13) ?
B3 F34 1.397(16) ?
B3 F35 1.401(12) ?
B3 F36 1.425(14) ?
O50 C50 1.362(8) ?
C50 C51 1.738(9) ?
O60 C61 1.222(7) ?
O61 C60 1.417(5) ?
C60 C61 1.547(6) ?

loop_
_geom_torsion_atom_site_label_1
_geom_torsion_atom_site_label_2
_geom_torsion_atom_site_label_3
_geom_torsion_atom_site_label_4
_geom_torsion
N2 Co1 N1 C1 170.5(2)
N8 Co1 N1 C1 -14.2(2)
N7 Co1 N1 C1 -95.4(2)
N9 Co1 N1 C1 76.9(2)
N3 Co1 N1 C1 -165.8(5)
N2 Co1 N1 C4 -13.02(16)
N8 Co1 N1 C4 162.32(16)
N7 Co1 N1 C4 81.13(17)
N9 Co1 N1 C4 -106.57(17)
N3 Co1 N1 C4 10.7(6)
N8 Co1 N2 C5 -35.2(8)
N1 Co1 N2 C5 12.61(18)
N7 Co1 N2 C5 -72.83(18)
N9 Co1 N2 C5 101.75(18)
N3 Co1 N2 C5 -163.77(18)
N8 Co1 N2 C6 147.9(7)
N1 Co1 N2 C6 -164.3(2)
N7 Co1 N2 C6 110.3(2)
N9 Co1 N2 C6 -75.1(2)
N3 Co1 N2 C6 19.3(2)
N2 Co1 N3 C8 -37.5(2)
N8 Co1 N3 C8 147.4(2)
N1 Co1 N3 C8 -61.0(6)
N7 Co1 N3 C8 -131.0(2)
N9 Co1 N3 C8 55.9(2)
N2 Co1 N3 C12 140.85(19)
N8 Co1 N3 C12 -34.23(19)
N1 Co1 N3 C12 117.4(5)
N7 Co1 N3 C12 47.31(19)
N9 Co1 N3 C12 -125.70(19)
C4 N1 C1 C2 -0.2(3)
Co1 N1 C1 C2 176.13(18)
C3 N4 C2 C1 1.7(4)
N1 C1 C2 N4 -2.1(4)
C2 N4 C3 C4 0.9(4)
C2 N4 C3 C13 -175.0(2)
C1 N1 C4 C3 2.7(3)
Co1 N1 C4 C3 -174.20(18)
C1 N1 C4 C5 -171.4(2)
Co1 N1 C4 C5 11.7(2)
N4 C3 C4 N1 -3.2(4)
C13 C3 C4 N1 172.5(2)
N4 C3 C4 C5 170.3(2)
C13 C3 C4 C5 -14.0(4)
C6 N2 C5 O1 -7.4(4)
Co1 N2 C5 O1 175.4(2)
C6 N2 C5 C4 167.9(2)
Co1 N2 C5 C4 -9.3(3)
N1 C4 C5 O1 173.7(2)
C3 C4 C5 O1 0.0(4)
N1 C4 C5 N2 -1.9(3)
C3 C4 C5 N2 -175.7(2)
C5 N2 C6 C7 -151.5(2)
Co1 N2 C6 C7 25.4(3)
N2 C6 C7 C8 -65.8(3)
C12 N3 C8 C9 4.1(4)
Co1 N3 C8 C9 -177.5(2)
C12 N3 C8 C7 -170.7(2)
Co1 N3 C8 C7 7.7(3)
C6 C7 C8 N3 50.3(3)
C6 C7 C8 C9 -124.6(3)
N3 C8 C9 C10 -3.5(4)
C7 C8 C9 C10 171.4(3)
C8 C9 C10 C11 -0.3(5)
C9 C10 C11 C12 3.1(5)
C8 N3 C12 C11 -1.2(4)
Co1 N3 C12 C11 -179.7(2)
C10 C11 C12 N3 -2.4(4)
C14 N5 C13 O2 5.8(4)
C14 N5 C13 C3 -178.5(2)
N4 C3 C13 O2 93.1(3)
C4 C3 C13 O2 -82.9(3)
N4 C3 C13 N5 -82.8(3)
C4 C3 C13 N5 101.2(3)
C13 N5 C14 C15 81.0(3)
N5 C14 C15 C16 67.7(3)
C20 N6 C16 C17 -0.8(4)
C20 N6 C16 C15 177.3(3)
C14 C15 C16 N6 -85.9(3)
C14 C15 C16 C17 92.0(3)
N6 C16 C17 C18 0.4(5)
C15 C16 C17 C18 -177.5(3)
C16 C17 C18 C19 0.2(5)
C17 C18 C19 C20 -0.5(5)
C16 N6 C20 C19 0.5(4)
C18 C19 C20 N6 0.1(5)
N2 Co1 N7 C21 -9.7(2)
N8 Co1 N7 C21 174.1(2)
N1 Co1 N7 C21 -91.5(2)
N9 Co1 N7 C21 -151.9(5)
N3 Co1 N7 C21 80.0(2)
N2 Co1 N7 C24 165.88(17)
N8 Co1 N7 C24 -10.25(16)
N1 Co1 N7 C24 84.15(17)
N9 Co1 N7 C24 23.7(6)
N3 Co1 N7 C24 -104.38(17)
N2 Co1 N8 C25 -28.7(9)
N1 Co1 N8 C25 -76.12(18)
N7 Co1 N8 C25 9.25(17)
N9 Co1 N8 C25 -165.82(18)
N3 Co1 N8 C25 99.58(18)
N2 Co1 N8 C26 153.2(7)
N1 Co1 N8 C26 105.8(2)
N7 Co1 N8 C26 -168.8(2)
N9 Co1 N8 C26 16.1(2)
N3 Co1 N8 C26 -78.5(2)
N2 Co1 N9 C28 149.79(19)
N8 Co1 N9 C28 -34.49(19)
N1 Co1 N9 C28 -128.23(19)
N7 Co1 N9 C28 -68.0(6)
N3 Co1 N9 C28 59.83(19)
N2 Co1 N9 C32 -30.11(19)
N8 Co1 N9 C32 145.61(19)
N1 Co1 N9 C32 51.87(19)
N7 Co1 N9 C32 112.1(5)
N3 Co1 N9 C32 -120.06(19)
C24 N7 C21 C22 -0.4(4)
Co1 N7 C21 C22 175.01(19)
C23 N10 C22 C21 1.0(4)
N7 C21 C22 N10 -1.4(4)
C22 N10 C23 C24 1.2(4)
C22 N10 C23 C33 -173.6(2)
C21 N7 C24 C23 2.5(3)
Co1 N7 C24 C23 -173.56(18)
C21 N7 C24 C25 -174.1(2)
Co1 N7 C24 C25 9.8(3)
N10 C23 C24 N7 -3.1(4)
C33 C23 C24 N7 171.4(2)
N10 C23 C24 C25 173.1(2)
C33 C23 C24 C25 -12.4(4)
C26 N8 C25 O3 -4.3(4)
Co1 N8 C25 O3 177.44(19)
C26 N8 C25 C24 172.0(2)
Co1 N8 C25 C24 -6.2(3)
N7 C24 C25 O3 174.0(2)
C23 C24 C25 O3 -2.4(4)
N7 C24 C25 N8 -2.6(3)
C23 C24 C25 N8 -179.0(2)
C25 N8 C26 C27 -150.2(2)
Co1 N8 C26 C27 27.9(3)
N8 C26 C27 C28 -67.3(3)
C32 N9 C28 C29 2.1(3)
Co1 N9 C28 C29 -177.80(18)
C32 N9 C28 C27 -174.6(2)
Co1 N9 C28 C27 5.5(3)
C26 C27 C28 N9 51.5(3)
C26 C27 C28 C29 -125.3(2)
N9 C28 C29 C30 -0.2(4)
C27 C28 C29 C30 176.5(2)
C28 C29 C30 C31 -1.6(4)
C29 C30 C31 C32 1.4(4)
C28 N9 C32 C31 -2.4(4)
Co1 N9 C32 C31 177.5(2)
C30 C31 C32 N9 0.6(4)
C34 N11 C33 O4 2.8(4)
C34 N11 C33 C23 178.8(2)
N10 C23 C33 O4 93.9(3)
C24 C23 C33 O4 -80.9(3)
N10 C23 C33 N11 -82.3(3)
C24 C23 C33 N11 102.9(3)
C33 N11 C34 C35 79.2(3)
N11 C34 C35 C36 67.2(3)
C40 N12 C36 C37 0.7(4)
C40 N12 C36 C35 -179.8(3)
C34 C35 C36 N12 -86.5(3)
C34 C35 C36 C37 92.9(3)
N12 C36 C37 C38 -0.4(4)
C35 C36 C37 C38 -179.9(3)
C36 C37 C38 C39 -0.3(5)
C37 C38 C39 C40 0.8(5)
C36 N12 C40 C39 -0.2(4)
C38 C39 C40 N12 -0.5(5)
O61 C60 C61 O60 49.5(8)
